data_7711806
loop_
_publ_author_name
'Muraoka, Takako'
'Suzuki, Yuzuki'
'Tsuchimoto, Masato'
'Trigagema, Gama'
'Ueno, Keiji'
'Koyama, Shinji'

_publ_section_title
;
 Synthesis and structure of a pyridine-stabilized silanone molybdenum
 complex and its reactions with PMe3 and acetone
;
_journal_name_full 'Dalton Transactions'
_journal_paper_doi 10.1039/D2DT02560D
_journal_year 2022
_chemical_formula_moiety 'C38 H51 Mo N O3 Si2'
_chemical_formula_sum 'C38 H51 Mo N O3 Si2'
_chemical_formula_weight 721.91
_space_group_crystal_system monoclinic
_space_group_IT_number 15
_space_group_name_Hall '-C 2yc'
_space_group_name_H-M_alt 'C 1 2/c 1'
_atom_sites_solution_hydrogens geom
_audit_creation_method SHELXL-2016/6
_audit_update_record
;
2022-08-05 deposited with the CCDC.	2022-11-11 downloaded from the CCDC.
;
_cell_angle_alpha 90
_cell_angle_beta 97.278(3)
_cell_angle_gamma 90
_cell_formula_units_Z 8
_cell_length_a 32.545(5)
_cell_length_b 13.0056(18)
_cell_length_c 17.608(3)
_cell_measurement_reflns_used 10513
_cell_measurement_temperature 120(2)
_cell_measurement_theta_max 27.5
_cell_measurement_theta_min 2.8
_cell_volume 7393(2)
_computing_cell_refinement
;
CrystalClear-SM Expert 2.1 b29 (Rigaku, 2013)
;
_computing_data_collection
;
 CrystalClear-SM Expert 2.1 b29 (Rigaku, 2013)
;
_computing_data_reduction
;
CrystalClear-SM Expert 2.1 b29 (Rigaku, 2013)
;
_computing_molecular_graphics 'Ortep for Windows (Farrugia, 2012)'
_computing_publication_material 'WinGX publication routines (Farrugia, 2012)'
_computing_structure_refinement 'SHELXL-2016/6 (Sheldrick, 2016)'
_computing_structure_solution 'SIR-2011 (Burla et al., 2012)'
_diffrn_ambient_temperature 120(2)
_diffrn_detector_area_resol_mean 5.8140
_diffrn_measured_fraction_theta_full 0.999
_diffrn_measured_fraction_theta_max 0.995
_diffrn_measurement_device_type
;
Rigaku Pilatus 200K
;
_diffrn_measurement_method 'profile data from \w-scans'
_diffrn_radiation_type MoK\a
_diffrn_radiation_wavelength 0.71073
_diffrn_reflns_av_R_equivalents 0.1211
_diffrn_reflns_av_unetI/netI 0.0713
_diffrn_reflns_Laue_measured_fraction_full 0.999
_diffrn_reflns_Laue_measured_fraction_max 0.995
_diffrn_reflns_limit_h_max 42
_diffrn_reflns_limit_h_min -42
_diffrn_reflns_limit_k_max 16
_diffrn_reflns_limit_k_min -16
_diffrn_reflns_limit_l_max 22
_diffrn_reflns_limit_l_min -22
_diffrn_reflns_number 64225
_diffrn_reflns_point_group_measured_fraction_full 0.999
_diffrn_reflns_point_group_measured_fraction_max 0.995
_diffrn_reflns_theta_full 25.242
_diffrn_reflns_theta_max 27.579
_diffrn_reflns_theta_min 2.789
_diffrn_source 'Rotating Anode'
_exptl_absorpt_coefficient_mu 0.455
_exptl_absorpt_correction_T_max 1.000
_exptl_absorpt_correction_T_min 0.814
_exptl_absorpt_correction_type multi-scan
_exptl_crystal_colour Orange
_exptl_crystal_density_diffrn 1.297
_exptl_crystal_density_method 'not measured'
_exptl_crystal_description Block
_exptl_crystal_F_000 3040
_exptl_crystal_size_max 0.16
_exptl_crystal_size_mid 0.10
_exptl_crystal_size_min 0.05
_refine_diff_density_max 0.663
_refine_diff_density_min -0.921
_refine_diff_density_rms 0.076
_refine_ls_extinction_method none
_refine_ls_goodness_of_fit_ref 0.974
_refine_ls_hydrogen_treatment constr
_refine_ls_matrix_type full
_refine_ls_number_parameters 420
_refine_ls_number_reflns 8514
_refine_ls_number_restraints 0
_refine_ls_restrained_S_all 0.974
_refine_ls_R_factor_all 0.0453
_refine_ls_R_factor_gt 0.0351
_refine_ls_shift/su_max 0.001
_refine_ls_shift/su_mean 0.000
_refine_ls_structure_factor_coef Fsqd
_refine_ls_weighting_details 'w=1/[\s^2^(Fo^2^)+(0.0429P)^2^] where P=(Fo^2^+2Fc^2^)/3'
_refine_ls_weighting_scheme calc
_refine_ls_wR_factor_gt 0.0885
_refine_ls_wR_factor_ref 0.0921
_reflns_Friedel_coverage 0.000
_reflns_number_gt 6947
_reflns_number_total 8514
_reflns_threshold_expression 'I > 2\s(I)'
_cod_data_source_file d2dt02560d2.cif
_cod_data_source_block 2b
_cod_depositor_comments
;
The following automatic conversions were performed:

data item '_exptl_absorpt_correction_type' value 'Multi-scan' was
changed to 'multi-scan' in accordance with the
/home/data/users/saulius/crontab/automatic-downloads/rss-feeds/RSC/lib/dictionaries/cif_core.dic
dictionary named 'cif_core.dic' version 2.4.2 last updated on
2011-04-26.

Automatic conversion script
Id: cif_fix_values 7556 2019-12-06 15:28:31Z antanas 
;
_cod_original_sg_symbol_H-M 'C 2/c'
_cod_database_code 7711806
_shelx_shelxl_version_number 2016/6
_shelx_space_group_comment
;
The symmetry employed for this shelxl refinement is uniquely defined
by the following loop, which should always be used as a source of
symmetry information in preference to the above space-group names.
They are only intended as comments.
;

loop_
_space_group_symop_operation_xyz
'x, y, z'
'-x, y, -z+1/2'
'x+1/2, y+1/2, z'
'-x+1/2, y+1/2, -z+1/2'
'-x, -y, -z'
'x, -y, z-1/2'
'-x+1/2, -y+1/2, -z'
'x+1/2, -y+1/2, z-1/2'

loop_
_atom_site_label
_atom_site_type_symbol
_atom_site_fract_x
_atom_site_fract_y
_atom_site_fract_z
_atom_site_U_iso_or_equiv
_atom_site_adp_type
_atom_site_occupancy
_atom_site_site_symmetry_order
_atom_site_calc_flag
_atom_site_refinement_flags_posn
_atom_site_refinement_flags_adp
_atom_site_refinement_flags_occupancy
_atom_site_disorder_assembly
_atom_site_disorder_group
C1 C 0.10667(6) 0.02242(15) 0.26523(13) 0.0271(4) Uani 1 1 d . . . . .
C2 C 0.10972(6) 0.02842(15) 0.44198(13) 0.0298(4) Uani 1 1 d . . . . .
C3 C 0.11088(9) 0.27439(19) 0.43345(15) 0.0481(6) Uani 1 1 d . . . . .
H3A H 0.137565 0.305830 0.433399 0.072 Uiso 1 1 calc R U . . .
H3B H 0.110296 0.236930 0.480279 0.072 Uiso 1 1 calc R U . . .
H3C H 0.089892 0.326672 0.429312 0.072 Uiso 1 1 calc R U . . .
C4 C 0.10511(9) 0.26609(19) 0.26236(15) 0.0482(6) Uani 1 1 d . . . . .
H4A H 0.081841 0.311940 0.254471 0.072 Uiso 1 1 calc R U . . .
H4B H 0.105402 0.223071 0.218131 0.072 Uiso 1 1 calc R U . . .
H4C H 0.130264 0.305335 0.270395 0.072 Uiso 1 1 calc R U . . .
C5 C 0.04280(8) 0.1598(2) 0.34216(15) 0.0450(6) Uani 1 1 d . . . . .
H5A H 0.036704 0.122105 0.386245 0.068 Uiso 1 1 calc R U . . .
H5B H 0.033849 0.120964 0.296702 0.068 Uiso 1 1 calc R U . . .
H5C H 0.028557 0.224582 0.339904 0.068 Uiso 1 1 calc R U . . .
C6 C 0.09278(6) -0.32843(14) 0.27721(11) 0.0228(4) Uani 1 1 d . . . . .
C7 C 0.06749(6) -0.41708(15) 0.28012(12) 0.0268(4) Uani 1 1 d . . . . .
C8 C 0.05425(6) -0.47178(16) 0.21335(14) 0.0323(5) Uani 1 1 d . . . . .
H8 H 0.037822 -0.529790 0.216355 0.039 Uiso 1 1 calc R U . . .
C9 C 0.06477(6) -0.44249(19) 0.14284(13) 0.0351(5) Uani 1 1 d . . . . .
C10 C 0.08902(6) -0.35606(18) 0.13966(12) 0.0335(5) Uani 1 1 d . . . . .
H10 H 0.095975 -0.334997 0.092449 0.040 Uiso 1 1 calc R U . . .
C11 C 0.10351(6) -0.29897(16) 0.20476(12) 0.0273(4) Uani 1 1 d . . . . .
C12 C 0.05377(6) -0.45856(16) 0.35306(13) 0.0320(5) Uani 1 1 d . . . . .
H12A H 0.028526 -0.425311 0.362234 0.048 Uiso 1 1 calc R U . . .
H12B H 0.074866 -0.445415 0.395179 0.048 Uiso 1 1 calc R U . . .
H12C H 0.049199 -0.531310 0.348093 0.048 Uiso 1 1 calc R U . . .
C13 C 0.05125(8) -0.5047(2) 0.07133(17) 0.0523(8) Uani 1 1 d . . . . .
H13A H 0.037043 -0.460800 0.032763 0.079 Uiso 1 1 calc R U . . .
H13B H 0.032997 -0.558759 0.083163 0.079 Uiso 1 1 calc R U . . .
H13C H 0.075139 -0.534037 0.052734 0.079 Uiso 1 1 calc R U . . .
C14 C 0.13189(8) -0.21048(18) 0.19209(13) 0.0375(5) Uani 1 1 d . . . . .
H14A H 0.158488 -0.236688 0.183486 0.056 Uiso 1 1 calc R U . . .
H14B H 0.135014 -0.166922 0.236463 0.056 Uiso 1 1 calc R U . . .
H14C H 0.120214 -0.171569 0.148270 0.056 Uiso 1 1 calc R U . . .
C15 C 0.13682(5) -0.33524(14) 0.44980(11) 0.0231(4) Uani 1 1 d . . . . .
C16 C 0.13687(6) -0.30196(16) 0.52657(12) 0.0280(4) Uani 1 1 d . . . . .
C17 C 0.15342(6) -0.36534(19) 0.58684(13) 0.0353(5) Uani 1 1 d . . . . .
H17 H 0.152477 -0.343501 0.636883 0.042 Uiso 1 1 calc R U . . .
C18 C 0.17115(6) -0.45938(19) 0.57454(14) 0.0371(5) Uani 1 1 d . . . . .
C19 C 0.17449(6) -0.48721(17) 0.50021(15) 0.0346(5) Uani 1 1 d . . . . .
H19 H 0.188122 -0.548056 0.491343 0.041 Uiso 1 1 calc R U . . .
C20 C 0.15818(6) -0.42752(15) 0.43741(13) 0.0277(4) Uani 1 1 d . . . . .
C21 C 0.12127(7) -0.19747(18) 0.54751(12) 0.0351(5) Uani 1 1 d . . . . .
H21A H 0.095276 -0.205151 0.567286 0.053 Uiso 1 1 calc R U . . .
H21B H 0.117578 -0.154562 0.502804 0.053 Uiso 1 1 calc R U . . .
H21C H 0.141060 -0.166371 0.585743 0.053 Uiso 1 1 calc R U . . .
C22 C 0.18716(8) -0.5282(2) 0.64146(18) 0.0547(8) Uani 1 1 d . . . . .
H22A H 0.164412 -0.564803 0.658569 0.082 Uiso 1 1 calc R U . . .
H22B H 0.200483 -0.486907 0.682592 0.082 Uiso 1 1 calc R U . . .
H22C H 0.206693 -0.576439 0.625533 0.082 Uiso 1 1 calc R U . . .
C23 C 0.16597(7) -0.46370(17) 0.35893(14) 0.0364(5) Uani 1 1 d . . . . .
H23A H 0.190254 -0.506267 0.363569 0.055 Uiso 1 1 calc R U . . .
H23B H 0.170035 -0.405263 0.327421 0.055 Uiso 1 1 calc R U . . .
H23C H 0.142553 -0.502557 0.335942 0.055 Uiso 1 1 calc R U . . .
C24 C 0.03914(6) -0.14024(16) 0.35099(12) 0.0283(4) Uani 1 1 d . . . . .
H24 H 0.052719 -0.111725 0.312613 0.034 Uiso 1 1 calc R U . . .
C25 C 0.00060(6) -0.10287(19) 0.36202(15) 0.0387(5) Uani 1 1 d . . . . .
H25 H -0.011710 -0.050514 0.331132 0.046 Uiso 1 1 calc R U . . .
C26 C -0.01945(7) -0.1445(2) 0.41975(15) 0.0442(6) Uani 1 1 d . . . . .
H26 H -0.045328 -0.120263 0.428472 0.053 Uiso 1 1 calc R U . . .
C27 C -0.00030(7) -0.2225(2) 0.46403(15) 0.0441(6) Uani 1 1 d . . . . .
H27 H -0.013219 -0.251574 0.503060 0.053 Uiso 1 1 calc R U . . .
C28 C 0.03799(7) -0.25715(17) 0.45018(13) 0.0327(5) Uani 1 1 d . . . . .
H28 H 0.050671 -0.309851 0.480246 0.039 Uiso 1 1 calc R U . . .
C29 C 0.20786(6) 0.03901(19) 0.30676(13) 0.0330(5) Uani 1 1 d . . . . .
C30 C 0.20218(6) 0.12194(18) 0.35707(13) 0.0337(5) Uani 1 1 d . . . . .
C31 C 0.20400(6) 0.08191(17) 0.43290(12) 0.0313(5) Uani 1 1 d . . . . .
C32 C 0.20960(6) -0.02554(17) 0.42905(13) 0.0304(5) Uani 1 1 d . . . . .
C33 C 0.21278(6) -0.05156(18) 0.35170(13) 0.0319(5) Uani 1 1 d . . . . .
C34 C 0.21192(8) 0.0484(3) 0.22282(15) 0.0516(7) Uani 1 1 d . . . . .
H34A H 0.238900 0.074517 0.216745 0.077 Uiso 1 1 calc R U . . .
H34B H 0.191153 0.094683 0.199113 0.077 Uiso 1 1 calc R U . . .
H34C H 0.208289 -0.017968 0.199069 0.077 Uiso 1 1 calc R U . . .
C35 C 0.20712(9) 0.2340(2) 0.33634(19) 0.0565(7) Uani 1 1 d . . . . .
H35A H 0.191355 0.276140 0.366830 0.085 Uiso 1 1 calc R U . . .
H35B H 0.197313 0.244042 0.283107 0.085 Uiso 1 1 calc R U . . .
H35C H 0.235836 0.252844 0.345942 0.085 Uiso 1 1 calc R U . . .
C36 C 0.20540(8) 0.1432(2) 0.50595(15) 0.0506(7) Uani 1 1 d . . . . .
H36A H 0.189400 0.108836 0.540485 0.076 Uiso 1 1 calc R U . . .
H36B H 0.194113 0.210481 0.494521 0.076 Uiso 1 1 calc R U . . .
H36C H 0.233594 0.149405 0.529303 0.076 Uiso 1 1 calc R U . . .
C37 C 0.21681(7) -0.0994(2) 0.49558(15) 0.0466(6) Uani 1 1 d . . . . .
H37A H 0.245996 -0.110932 0.508350 0.070 Uiso 1 1 calc R U . . .
H37B H 0.203232 -0.163422 0.481714 0.070 Uiso 1 1 calc R U . . .
H37C H 0.205772 -0.070662 0.538972 0.070 Uiso 1 1 calc R U . . .
C38 C 0.22349(7) -0.1572(2) 0.32577(17) 0.0498(7) Uani 1 1 d . . . . .
H38A H 0.221607 -0.158440 0.270923 0.075 Uiso 1 1 calc R U . . .
H38B H 0.204493 -0.206354 0.342345 0.075 Uiso 1 1 calc R U . . .
H38C H 0.251199 -0.174317 0.347462 0.075 Uiso 1 1 calc R U . . .
N N 0.05763(5) -0.21669(12) 0.39414(9) 0.0231(3) Uani 1 1 d . . . . .
O1 O 0.08616(5) 0.02821(13) 0.20625(10) 0.0390(4) Uani 1 1 d . . . . .
O2 O 0.09214(6) 0.04098(14) 0.49543(10) 0.0463(4) Uani 1 1 d . . . . .
O3 O 0.13260(4) -0.15011(10) 0.35890(8) 0.0246(3) Uani 1 1 d . . . . .
Si1 Si 0.10079(2) 0.18311(5) 0.34931(4) 0.03253(14) Uani 1 1 d . . . . .
Si2 Si 0.11097(2) -0.25462(4) 0.36803(3) 0.01906(11) Uani 1 1 d . . . . .
Mo Mo 0.14463(2) 0.01398(2) 0.36071(2) 0.02041(6) Uani 1 1 d . . . . .

loop_
_atom_site_aniso_label
_atom_site_aniso_U_11
_atom_site_aniso_U_22
_atom_site_aniso_U_33
_atom_site_aniso_U_23
_atom_site_aniso_U_13
_atom_site_aniso_U_12
C1 0.0280(10) 0.0230(10) 0.0303(11) -0.0009(8) 0.0037(8) -0.0007(8)
C2 0.0311(10) 0.0230(10) 0.0357(12) 0.0018(9) 0.0059(9) 0.0030(8)
C3 0.0782(18) 0.0288(12) 0.0380(14) -0.0055(10) 0.0095(13) 0.0083(12)
C4 0.0736(18) 0.0301(12) 0.0411(15) 0.0056(10) 0.0078(13) 0.0104(12)
C5 0.0456(13) 0.0450(14) 0.0444(15) -0.0008(11) 0.0056(11) 0.0200(11)
C6 0.0226(9) 0.0238(9) 0.0213(9) -0.0026(7) 0.0002(7) 0.0047(7)
C7 0.0198(9) 0.0277(10) 0.0313(11) -0.0042(8) -0.0034(8) 0.0047(7)
C8 0.0226(9) 0.0299(11) 0.0418(13) -0.0111(9) -0.0064(9) 0.0036(8)
C9 0.0239(10) 0.0457(13) 0.0334(12) -0.0180(10) -0.0050(9) 0.0125(9)
C10 0.0307(10) 0.0453(13) 0.0237(11) -0.0072(9) 0.0008(8) 0.0132(9)
C11 0.0269(9) 0.0309(10) 0.0235(10) -0.0024(8) 0.0006(8) 0.0106(8)
C12 0.0294(10) 0.0284(11) 0.0366(12) 0.0000(9) -0.0023(9) -0.0092(8)
C13 0.0352(13) 0.0711(19) 0.0472(17) -0.0347(14) -0.0084(11) 0.0115(12)
C14 0.0537(14) 0.0348(12) 0.0265(11) -0.0013(9) 0.0149(10) 0.0014(10)
C15 0.0211(9) 0.0236(9) 0.0235(10) 0.0022(7) -0.0014(7) -0.0051(7)
C16 0.0241(9) 0.0342(11) 0.0249(10) 0.0050(9) -0.0001(8) -0.0080(8)
C17 0.0254(10) 0.0528(14) 0.0262(11) 0.0116(10) -0.0027(8) -0.0087(9)
C18 0.0191(9) 0.0468(13) 0.0432(14) 0.0218(11) -0.0043(9) -0.0077(9)
C19 0.0204(9) 0.0290(11) 0.0518(15) 0.0098(10) -0.0053(9) -0.0027(8)
C20 0.0191(9) 0.0261(10) 0.0365(12) 0.0009(8) -0.0023(8) -0.0050(7)
C21 0.0441(12) 0.0407(12) 0.0201(10) -0.0039(9) 0.0023(9) -0.0056(10)
C22 0.0305(12) 0.0694(18) 0.0609(19) 0.0402(15) -0.0068(11) -0.0060(12)
C23 0.0305(11) 0.0309(11) 0.0459(14) -0.0068(10) -0.0022(10) 0.0082(9)
C24 0.0223(9) 0.0330(11) 0.0292(11) -0.0006(9) 0.0017(8) 0.0001(8)
C25 0.0244(10) 0.0410(13) 0.0492(15) -0.0052(11) -0.0016(9) 0.0053(9)
C26 0.0249(10) 0.0565(16) 0.0528(16) -0.0186(13) 0.0111(10) 0.0005(10)
C27 0.0348(12) 0.0588(16) 0.0422(15) -0.0047(12) 0.0190(10) -0.0077(11)
C28 0.0332(11) 0.0365(12) 0.0301(12) 0.0011(9) 0.0108(9) -0.0040(9)
C29 0.0216(9) 0.0503(13) 0.0268(11) 0.0014(10) 0.0024(8) -0.0075(9)
C30 0.0290(10) 0.0357(12) 0.0363(12) 0.0050(9) 0.0031(9) -0.0123(9)
C31 0.0298(10) 0.0377(12) 0.0256(11) -0.0049(9) 0.0002(8) -0.0139(8)
C32 0.0217(9) 0.0369(11) 0.0311(12) 0.0055(9) -0.0024(8) -0.0076(8)
C33 0.0188(9) 0.0379(12) 0.0390(13) -0.0039(10) 0.0031(8) -0.0046(8)
C34 0.0325(12) 0.089(2) 0.0345(14) 0.0019(14) 0.0097(10) -0.0062(13)
C35 0.0593(16) 0.0419(15) 0.068(2) 0.0139(13) 0.0062(14) -0.0211(12)
C36 0.0549(15) 0.0540(16) 0.0411(15) -0.0159(12) -0.0004(12) -0.0188(13)
C37 0.0301(11) 0.0576(16) 0.0494(16) 0.0244(13) -0.0053(10) -0.0083(10)
C38 0.0255(11) 0.0493(15) 0.0744(19) -0.0191(14) 0.0057(12) 0.0059(10)
N 0.0213(7) 0.0250(8) 0.0231(8) -0.0026(7) 0.0033(6) -0.0028(6)
O1 0.0414(9) 0.0402(9) 0.0320(9) -0.0031(7) -0.0087(7) 0.0021(7)
O2 0.0601(11) 0.0437(10) 0.0403(10) 0.0053(8) 0.0273(9) 0.0164(8)
O3 0.0255(7) 0.0208(7) 0.0284(8) -0.0009(5) 0.0067(6) -0.0005(5)
Si1 0.0465(3) 0.0229(3) 0.0284(3) -0.0004(2) 0.0056(3) 0.0057(2)
Si2 0.0197(2) 0.0189(2) 0.0186(3) -0.00075(18) 0.00205(19) -0.00066(18)
Mo 0.02188(9) 0.01900(9) 0.02041(10) -0.00128(6) 0.00289(6) -0.00258(6)

loop_
_atom_type_symbol
_atom_type_description
_atom_type_scat_dispersion_real
_atom_type_scat_dispersion_imag
_atom_type_scat_source
C C 0.0033 0.0016 'International Tables Vol C Tables 4.2.6.8 and 6.1.1.4'
H H 0.0000 0.0000 'International Tables Vol C Tables 4.2.6.8 and 6.1.1.4'
N N 0.0061 0.0033 'International Tables Vol C Tables 4.2.6.8 and 6.1.1.4'
O O 0.0106 0.0060 'International Tables Vol C Tables 4.2.6.8 and 6.1.1.4'
Si Si 0.0817 0.0704 'International Tables Vol C Tables 4.2.6.8 and 6.1.1.4'
Mo Mo -1.6832 0.6857 'International Tables Vol C Tables 4.2.6.8 and 6.1.1.4'

loop_
_geom_angle_atom_site_label_1
_geom_angle_atom_site_label_2
_geom_angle_atom_site_label_3
_geom_angle
_geom_angle_site_symmetry_1
_geom_angle_site_symmetry_3
_geom_angle_publ_flag
O1 C1 Mo 175.94(18) . . ?
O2 C2 Mo 173.2(2) . . ?
Si1 C3 H3A 109.5 . . ?
Si1 C3 H3B 109.5 . . ?
H3A C3 H3B 109.5 . . ?
Si1 C3 H3C 109.5 . . ?
H3A C3 H3C 109.5 . . ?
H3B C3 H3C 109.5 . . ?
Si1 C4 H4A 109.5 . . ?
Si1 C4 H4B 109.5 . . ?
H4A C4 H4B 109.5 . . ?
Si1 C4 H4C 109.5 . . ?
H4A C4 H4C 109.5 . . ?
H4B C4 H4C 109.5 . . ?
Si1 C5 H5A 109.5 . . ?
Si1 C5 H5B 109.5 . . ?
H5A C5 H5B 109.5 . . ?
Si1 C5 H5C 109.5 . . ?
H5A C5 H5C 109.5 . . ?
H5B C5 H5C 109.5 . . ?
C11 C6 C7 117.49(18) . . ?
C11 C6 Si2 122.44(15) . . ?
C7 C6 Si2 120.06(15) . . ?
C8 C7 C6 120.1(2) . . ?
C8 C7 C12 116.17(19) . . ?
C6 C7 C12 123.71(18) . . ?
C9 C8 C7 122.1(2) . . ?
C9 C8 H8 119.0 . . ?
C7 C8 H8 119.0 . . ?
C10 C9 C8 117.99(19) . . ?
C10 C9 C13 120.6(2) . . ?
C8 C9 C13 121.4(2) . . ?
C9 C10 C11 122.4(2) . . ?
C9 C10 H10 118.8 . . ?
C11 C10 H10 118.8 . . ?
C10 C11 C6 119.9(2) . . ?
C10 C11 C14 115.68(19) . . ?
C6 C11 C14 124.34(18) . . ?
C7 C12 H12A 109.5 . . ?
C7 C12 H12B 109.5 . . ?
H12A C12 H12B 109.5 . . ?
C7 C12 H12C 109.5 . . ?
H12A C12 H12C 109.5 . . ?
H12B C12 H12C 109.5 . . ?
C9 C13 H13A 109.5 . . ?
C9 C13 H13B 109.5 . . ?
H13A C13 H13B 109.5 . . ?
C9 C13 H13C 109.5 . . ?
H13A C13 H13C 109.5 . . ?
H13B C13 H13C 109.5 . . ?
C11 C14 H14A 109.5 . . ?
C11 C14 H14B 109.5 . . ?
H14A C14 H14B 109.5 . . ?
C11 C14 H14C 109.5 . . ?
H14A C14 H14C 109.5 . . ?
H14B C14 H14C 109.5 . . ?
C20 C15 C16 117.61(18) . . ?
C20 C15 Si2 122.13(15) . . ?
C16 C15 Si2 120.20(15) . . ?
C17 C16 C15 119.8(2) . . ?
C17 C16 C21 117.00(19) . . ?
C15 C16 C21 123.11(18) . . ?
C18 C17 C16 122.1(2) . . ?
C18 C17 H17 118.9 . . ?
C16 C17 H17 118.9 . . ?
C19 C18 C17 117.9(2) . . ?
C19 C18 C22 121.5(2) . . ?
C17 C18 C22 120.6(2) . . ?
C18 C19 C20 122.5(2) . . ?
C18 C19 H19 118.7 . . ?
C20 C19 H19 118.7 . . ?
C19 C20 C15 119.5(2) . . ?
C19 C20 C23 117.32(19) . . ?
C15 C20 C23 123.13(18) . . ?
C16 C21 H21A 109.5 . . ?
C16 C21 H21B 109.5 . . ?
H21A C21 H21B 109.5 . . ?
C16 C21 H21C 109.5 . . ?
H21A C21 H21C 109.5 . . ?
H21B C21 H21C 109.5 . . ?
C18 C22 H22A 109.5 . . ?
C18 C22 H22B 109.5 . . ?
H22A C22 H22B 109.5 . . ?
C18 C22 H22C 109.5 . . ?
H22A C22 H22C 109.5 . . ?
H22B C22 H22C 109.5 . . ?
C20 C23 H23A 109.5 . . ?
C20 C23 H23B 109.5 . . ?
H23A C23 H23B 109.5 . . ?
C20 C23 H23C 109.5 . . ?
H23A C23 H23C 109.5 . . ?
H23B C23 H23C 109.5 . . ?
N C24 C25 121.9(2) . . ?
N C24 H24 119.0 . . ?
C25 C24 H24 119.0 . . ?
C24 C25 C26 119.1(2) . . ?
C24 C25 H25 120.5 . . ?
C26 C25 H25 120.5 . . ?
C27 C26 C25 118.7(2) . . ?
C27 C26 H26 120.6 . . ?
C25 C26 H26 120.6 . . ?
C28 C27 C26 119.7(2) . . ?
C28 C27 H27 120.2 . . ?
C26 C27 H27 120.2 . . ?
N C28 C27 121.7(2) . . ?
N C28 H28 119.1 . . ?
C27 C28 H28 119.1 . . ?
C33 C29 C30 107.3(2) . . ?
C33 C29 C34 126.7(2) . . ?
C30 C29 C34 125.8(2) . . ?
C33 C29 Mo 72.99(12) . . ?
C30 C29 Mo 70.74(11) . . ?
C34 C29 Mo 125.94(15) . . ?
C29 C30 C31 108.2(2) . . ?
C29 C30 C35 123.6(2) . . ?
C31 C30 C35 125.7(2) . . ?
C29 C30 Mo 74.38(12) . . ?
C31 C30 Mo 72.25(11) . . ?
C35 C30 Mo 133.69(17) . . ?
C32 C31 C30 107.84(19) . . ?
C32 C31 C36 125.0(2) . . ?
C30 C31 C36 126.7(2) . . ?
C32 C31 Mo 72.77(11) . . ?
C30 C31 Mo 72.36(11) . . ?
C36 C31 Mo 126.47(15) . . ?
C31 C32 C33 107.90(19) . . ?
C31 C32 C37 126.9(2) . . ?
C33 C32 C37 124.7(2) . . ?
C31 C32 Mo 72.26(11) . . ?
C33 C32 Mo 74.43(12) . . ?
C37 C32 Mo 125.23(14) . . ?
C29 C33 C32 108.7(2) . . ?
C29 C33 C38 127.2(2) . . ?
C32 C33 C38 123.9(2) . . ?
C29 C33 Mo 72.64(12) . . ?
C32 C33 Mo 70.83(12) . . ?
C38 C33 Mo 126.63(14) . . ?
C29 C34 H34A 109.5 . . ?
C29 C34 H34B 109.5 . . ?
H34A C34 H34B 109.5 . . ?
C29 C34 H34C 109.5 . . ?
H34A C34 H34C 109.5 . . ?
H34B C34 H34C 109.5 . . ?
C30 C35 H35A 109.5 . . ?
C30 C35 H35B 109.5 . . ?
H35A C35 H35B 109.5 . . ?
C30 C35 H35C 109.5 . . ?
H35A C35 H35C 109.5 . . ?
H35B C35 H35C 109.5 . . ?
C31 C36 H36A 109.5 . . ?
C31 C36 H36B 109.5 . . ?
H36A C36 H36B 109.5 . . ?
C31 C36 H36C 109.5 . . ?
H36A C36 H36C 109.5 . . ?
H36B C36 H36C 109.5 . . ?
C32 C37 H37A 109.5 . . ?
C32 C37 H37B 109.5 . . ?
H37A C37 H37B 109.5 . . ?
C32 C37 H37C 109.5 . . ?
H37A C37 H37C 109.5 . . ?
H37B C37 H37C 109.5 . . ?
C33 C38 H38A 109.5 . . ?
C33 C38 H38B 109.5 . . ?
H38A C38 H38B 109.5 . . ?
C33 C38 H38C 109.5 . . ?
H38A C38 H38C 109.5 . . ?
H38B C38 H38C 109.5 . . ?
C24 N C28 118.82(17) . . ?
C24 N Si2 114.10(13) . . ?
C28 N Si2 127.08(15) . . ?
Si2 O3 Mo 161.02(8) . . ?
C4 Si1 C3 104.59(12) . . ?
C4 Si1 C5 102.25(13) . . ?
C3 Si1 C5 102.95(12) . . ?
C4 Si1 Mo 116.49(8) . . ?
C3 Si1 Mo 115.35(9) . . ?
C5 Si1 Mo 113.49(8) . . ?
O3 Si2 C15 113.68(8) . . ?
O3 Si2 C6 117.04(8) . . ?
C15 Si2 C6 115.04(9) . . ?
O3 Si2 N 103.68(7) . . ?
C15 Si2 N 106.82(8) . . ?
C6 Si2 N 97.89(8) . . ?
C2 Mo C1 105.20(9) . . ?
C2 Mo O3 89.13(7) . . ?
C1 Mo O3 87.11(7) . . ?
C2 Mo C31 94.75(8) . . ?
C1 Mo C31 146.10(8) . . ?
O3 Mo C31 120.86(7) . . ?
C2 Mo C30 120.29(9) . . ?
C1 Mo C30 111.19(8) . . ?
O3 Mo C30 136.96(7) . . ?
C31 Mo C30 35.39(7) . . ?
C2 Mo C32 102.45(9) . . ?
C1 Mo C32 151.53(8) . . ?
O3 Mo C32 86.64(6) . . ?
C31 Mo C32 34.97(8) . . ?
C30 Mo C32 58.43(7) . . ?
C2 Mo C29 152.81(9) . . ?
C1 Mo C29 97.59(8) . . ?
O3 Mo C29 106.87(7) . . ?
C31 Mo C29 58.26(7) . . ?
C30 Mo C29 34.88(8) . . ?
C32 Mo C29 58.07(8) . . ?
C2 Mo C33 135.52(8) . . ?
C1 Mo C33 116.79(8) . . ?
O3 Mo C33 79.40(6) . . ?
C31 Mo C33 57.66(8) . . ?
C30 Mo C33 57.56(8) . . ?
C32 Mo C33 34.74(8) . . ?
C29 Mo C33 34.37(8) . . ?
C2 Mo Si1 67.15(6) . . ?
C1 Mo Si1 66.95(6) . . ?
O3 Mo Si1 136.94(4) . . ?
C31 Mo Si1 97.39(6) . . ?
C30 Mo Si1 85.66(6) . . ?
C32 Mo Si1 131.98(6) . . ?
C29 Mo Si1 110.05(6) . . ?
C33 Mo Si1 142.49(6) . . ?

loop_
_geom_bond_atom_site_label_1
_geom_bond_atom_site_label_2
_geom_bond_distance
_geom_bond_site_symmetry_2
_geom_bond_publ_flag
C1 O1 1.164(3) . ?
C1 Mo 1.959(2) . ?
C2 O2 1.173(3) . ?
C2 Mo 1.945(2) . ?
C3 Si1 1.895(3) . ?
C3 H3A 0.9600 . ?
C3 H3B 0.9600 . ?
C3 H3C 0.9600 . ?
C4 Si1 1.893(3) . ?
C4 H4A 0.9600 . ?
C4 H4B 0.9600 . ?
C4 H4C 0.9600 . ?
C5 Si1 1.900(3) . ?
C5 H5A 0.9600 . ?
C5 H5B 0.9600 . ?
C5 H5C 0.9600 . ?
C6 C11 1.417(3) . ?
C6 C7 1.421(3) . ?
C6 Si2 1.895(2) . ?
C7 C8 1.395(3) . ?
C7 C12 1.512(3) . ?
C8 C9 1.383(3) . ?
C8 H8 0.9300 . ?
C9 C10 1.379(3) . ?
C9 C13 1.514(3) . ?
C10 C11 1.397(3) . ?
C10 H10 0.9300 . ?
C11 C14 1.510(3) . ?
C12 H12A 0.9600 . ?
C12 H12B 0.9600 . ?
C12 H12C 0.9600 . ?
C13 H13A 0.9600 . ?
C13 H13B 0.9600 . ?
C13 H13C 0.9600 . ?
C14 H14A 0.9600 . ?
C14 H14B 0.9600 . ?
C14 H14C 0.9600 . ?
C15 C20 1.418(3) . ?
C15 C16 1.419(3) . ?
C15 Si2 1.890(2) . ?
C16 C17 1.397(3) . ?
C16 C21 1.513(3) . ?
C17 C18 1.381(3) . ?
C17 H17 0.9300 . ?
C18 C19 1.376(4) . ?
C18 C22 1.519(3) . ?
C19 C20 1.399(3) . ?
C19 H19 0.9300 . ?
C20 C23 1.511(3) . ?
C21 H21A 0.9600 . ?
C21 H21B 0.9600 . ?
C21 H21C 0.9600 . ?
C22 H22A 0.9600 . ?
C22 H22B 0.9600 . ?
C22 H22C 0.9600 . ?
C23 H23A 0.9600 . ?
C23 H23B 0.9600 . ?
C23 H23C 0.9600 . ?
C24 N 1.346(3) . ?
C24 C25 1.382(3) . ?
C24 H24 0.9300 . ?
C25 C26 1.386(3) . ?
C25 H25 0.9300 . ?
C26 C27 1.380(4) . ?
C26 H26 0.9300 . ?
C27 C28 1.376(3) . ?
C27 H27 0.9300 . ?
C28 N 1.349(3) . ?
C28 H28 0.9300 . ?
C29 C33 1.417(3) . ?
C29 C30 1.423(3) . ?
C29 C34 1.505(3) . ?
C29 Mo 2.396(2) . ?
C30 C31 1.427(3) . ?
C30 C35 1.516(3) . ?
C30 Mo 2.348(2) . ?
C31 C32 1.412(3) . ?
C31 C36 1.509(3) . ?
C31 Mo 2.3469(19) . ?
C32 C33 1.420(3) . ?
C32 C37 1.510(3) . ?
C32 Mo 2.353(2) . ?
C33 C38 1.503(3) . ?
C33 Mo 2.400(2) . ?
C34 H34A 0.9600 . ?
C34 H34B 0.9600 . ?
C34 H34C 0.9600 . ?
C35 H35A 0.9600 . ?
C35 H35B 0.9600 . ?
C35 H35C 0.9600 . ?
C36 H36A 0.9600 . ?
C36 H36B 0.9600 . ?
C36 H36C 0.9600 . ?
C37 H37A 0.9600 . ?
C37 H37B 0.9600 . ?
C37 H37C 0.9600 . ?
C38 H38A 0.9600 . ?
C38 H38B 0.9600 . ?
C38 H38C 0.9600 . ?
N Si2 1.9161(16) . ?
O3 Si2 1.5484(14) . ?
O3 Mo 2.1692(14) . ?
Si1 Mo 2.6156(7) . ?

loop_
_geom_torsion_atom_site_label_1
_geom_torsion_atom_site_label_2
_geom_torsion_atom_site_label_3
_geom_torsion_atom_site_label_4
_geom_torsion
_geom_torsion_site_symmetry_1
_geom_torsion_site_symmetry_2
_geom_torsion_site_symmetry_3
_geom_torsion_site_symmetry_4
_geom_torsion_publ_flag
C11 C6 C7 C8 0.2(3) . . . . ?
Si2 C6 C7 C8 -179.68(14) . . . . ?
C11 C6 C7 C12 179.47(18) . . . . ?
Si2 C6 C7 C12 -0.4(3) . . . . ?
C6 C7 C8 C9 -0.3(3) . . . . ?
C12 C7 C8 C9 -179.66(19) . . . . ?
C7 C8 C9 C10 -0.2(3) . . . . ?
C7 C8 C9 C13 178.03(19) . . . . ?
C8 C9 C10 C11 0.9(3) . . . . ?
C13 C9 C10 C11 -177.36(19) . . . . ?
C9 C10 C11 C6 -1.1(3) . . . . ?
C9 C10 C11 C14 176.29(19) . . . . ?
C7 C6 C11 C10 0.5(3) . . . . ?
Si2 C6 C11 C10 -179.67(14) . . . . ?
C7 C6 C11 C14 -176.61(18) . . . . ?
Si2 C6 C11 C14 3.2(3) . . . . ?
C20 C15 C16 C17 -7.2(3) . . . . ?
Si2 C15 C16 C17 175.45(14) . . . . ?
C20 C15 C16 C21 170.14(17) . . . . ?
Si2 C15 C16 C21 -7.2(3) . . . . ?
C15 C16 C17 C18 2.0(3) . . . . ?
C21 C16 C17 C18 -175.52(18) . . . . ?
C16 C17 C18 C19 3.9(3) . . . . ?
C16 C17 C18 C22 -177.36(19) . . . . ?
C17 C18 C19 C20 -4.5(3) . . . . ?
C22 C18 C19 C20 176.79(19) . . . . ?
C18 C19 C20 C15 -0.8(3) . . . . ?
C18 C19 C20 C23 176.76(19) . . . . ?
C16 C15 C20 C19 6.6(3) . . . . ?
Si2 C15 C20 C19 -176.06(14) . . . . ?
C16 C15 C20 C23 -170.81(18) . . . . ?
Si2 C15 C20 C23 6.5(3) . . . . ?
N C24 C25 C26 0.7(3) . . . . ?
C24 C25 C26 C27 -0.4(4) . . . . ?
C25 C26 C27 C28 0.0(4) . . . . ?
C26 C27 C28 N 0.1(4) . . . . ?
C33 C29 C30 C31 0.5(2) . . . . ?
C34 C29 C30 C31 -174.2(2) . . . . ?
Mo C29 C30 C31 64.82(14) . . . . ?
C33 C29 C30 C35 163.2(2) . . . . ?
C34 C29 C30 C35 -11.5(3) . . . . ?
Mo C29 C30 C35 -132.5(2) . . . . ?
C33 C29 C30 Mo -64.33(14) . . . . ?
C34 C29 C30 Mo 121.0(2) . . . . ?
C29 C30 C31 C32 -1.6(2) . . . . ?
C35 C30 C31 C32 -163.9(2) . . . . ?
Mo C30 C31 C32 64.60(14) . . . . ?
C29 C30 C31 C36 171.0(2) . . . . ?
C35 C30 C31 C36 8.8(4) . . . . ?
Mo C30 C31 C36 -122.8(2) . . . . ?
C29 C30 C31 Mo -66.23(14) . . . . ?
C35 C30 C31 Mo 131.5(2) . . . . ?
C30 C31 C32 C33 2.1(2) . . . . ?
C36 C31 C32 C33 -170.7(2) . . . . ?
Mo C31 C32 C33 66.45(14) . . . . ?
C30 C31 C32 C37 174.53(19) . . . . ?
C36 C31 C32 C37 1.7(3) . . . . ?
Mo C31 C32 C37 -121.1(2) . . . . ?
C30 C31 C32 Mo -64.33(14) . . . . ?
C36 C31 C32 Mo 122.9(2) . . . . ?
C30 C29 C33 C32 0.8(2) . . . . ?
C34 C29 C33 C32 175.5(2) . . . . ?
Mo C29 C33 C32 -62.02(14) . . . . ?
C30 C29 C33 C38 -173.95(19) . . . . ?
C34 C29 C33 C38 0.7(3) . . . . ?
Mo C29 C33 C38 123.2(2) . . . . ?
C30 C29 C33 Mo 62.85(14) . . . . ?
C34 C29 C33 Mo -122.5(2) . . . . ?
C31 C32 C33 C29 -1.8(2) . . . . ?
C37 C32 C33 C29 -174.45(18) . . . . ?
Mo C32 C33 C29 63.18(14) . . . . ?
C31 C32 C33 C38 173.15(19) . . . . ?
C37 C32 C33 C38 0.5(3) . . . . ?
Mo C32 C33 C38 -121.83(19) . . . . ?
C31 C32 C33 Mo -65.02(14) . . . . ?
C37 C32 C33 Mo 122.4(2) . . . . ?
C25 C24 N C28 -0.6(3) . . . . ?
C25 C24 N Si2 -179.80(17) . . . . ?
C27 C28 N C24 0.2(3) . . . . ?
C27 C28 N Si2 179.27(17) . . . . ?
Mo O3 Si2 C15 -108.1(3) . . . . ?
Mo O3 Si2 C6 113.9(3) . . . . ?
Mo O3 Si2 N 7.5(3) . . . . ?
C20 C15 Si2 O3 -110.80(15) . . . . ?
C16 C15 Si2 O3 66.42(16) . . . . ?
C20 C15 Si2 C6 28.04(18) . . . . ?
C16 C15 Si2 C6 -154.73(14) . . . . ?
C20 C15 Si2 N 135.47(14) . . . . ?
C16 C15 Si2 N -47.31(16) . . . . ?
C11 C6 Si2 O3 9.32(19) . . . . ?
C7 C6 Si2 O3 -170.85(13) . . . . ?
C11 C6 Si2 C15 -128.09(15) . . . . ?
C7 C6 Si2 C15 51.74(17) . . . . ?
C11 C6 Si2 N 119.13(16) . . . . ?
C7 C6 Si2 N -61.04(15) . . . . ?
